data_4130417
loop_
_publ_author_name
'Lang, Georgette M.'
'Shima, Takanori'
'Wang, Leyong'
'Cluff, Kyle J.'
'Skopek, Katrin'
'Hampel, Frank'
'Bl\"umel, Janet'
'Gladysz, John A.'

_publ_section_title
;
 Gyroscope-Like Complexes Based on Dibridgehead Diphosphine Cages That Are
 Accessed by Three-Fold Intramolecular Ring Closing Metatheses and Encase
 Fe(CO)3, Fe(CO)2(NO)(+), and Fe(CO)3(H)(+) Rotators.
;
_journal_issue 24
_journal_name_full 'Journal of the American Chemical Society'
_journal_page_first 7649
_journal_page_last 7663
_journal_paper_doi 10.1021/jacs.6b03178
_journal_volume 138
_journal_year 2016
_chemical_formula_sum 'C45 H84 Fe O3 P2'
_chemical_formula_weight 790.91
_space_group_IT_number 15
_space_group_name_Hall '-C 2yc'
_space_group_name_H-M_alt 'C 1 2/c 1'
_symmetry_cell_setting monoclinic
_symmetry_space_group_name_H-M 'C 1 2/c 1'
_atom_sites_solution_hydrogens geom
_atom_sites_solution_primary direct
_atom_sites_solution_secondary difmap
_audit_creation_method SHELXL-97
_cell_angle_alpha 90.00
_cell_angle_beta 122.839(2)
_cell_angle_gamma 90.00
_cell_formula_units_Z 4
_cell_length_a 21.5104(8)
_cell_length_b 13.9765(6)
_cell_length_c 18.3436(8)
_cell_measurement_reflns_used 5272
_cell_measurement_temperature 173(2)
_cell_volume 4633.5(3)
_computing_cell_refinement DENZO-SMN
_computing_data_collection 'Nonius Collect'
_computing_data_reduction DENZO-SMN
_computing_molecular_graphics 'SHELXTL NT'
_computing_publication_material 'SHELXTL NT'
_computing_structure_refinement 'SHELXL-97 (Sheldrick, 1997)'
_computing_structure_solution 'SHELXS-97 (Sheldrick, 1990)'
_diffrn_ambient_temperature 173(2)
_diffrn_detector_area_resol_mean 9
_diffrn_measured_fraction_theta_full 0.999
_diffrn_measured_fraction_theta_max 0.999
_diffrn_measurement_device_type 'Nonius KappaCCD'
_diffrn_radiation_monochromator graphite
_diffrn_radiation_source 'fine-focus rotating anode'
_diffrn_radiation_type MoK\a
_diffrn_radiation_wavelength 0.71073
_diffrn_reflns_av_R_equivalents 0.0478
_diffrn_reflns_av_sigmaI/netI 0.0680
_diffrn_reflns_limit_h_max 27
_diffrn_reflns_limit_h_min -27
_diffrn_reflns_limit_k_max 18
_diffrn_reflns_limit_k_min -17
_diffrn_reflns_limit_l_max 23
_diffrn_reflns_limit_l_min -23
_diffrn_reflns_number 10223
_diffrn_reflns_theta_full 27.49
_diffrn_reflns_theta_max 27.49
_diffrn_reflns_theta_min 2.25
_exptl_absorpt_coefficient_mu 0.430
_exptl_absorpt_correction_T_max 0.9583
_exptl_absorpt_correction_T_min 0.8642
_exptl_absorpt_correction_type 'empirical (Scalepack)'
_exptl_crystal_colour colorless
_exptl_crystal_density_diffrn 1.134
_exptl_crystal_density_method 'not measured'
_exptl_crystal_description needle
_exptl_crystal_F_000 1736
_exptl_crystal_size_max 0.35
_exptl_crystal_size_mid 0.15
_exptl_crystal_size_min 0.10
_refine_diff_density_max 0.241
_refine_diff_density_min -0.306
_refine_diff_density_rms 0.052
_refine_ls_extinction_method none
_refine_ls_goodness_of_fit_ref 1.001
_refine_ls_hydrogen_treatment 'riding model'
_refine_ls_matrix_type full
_refine_ls_number_parameters 232
_refine_ls_number_reflns 5304
_refine_ls_number_restraints 0
_refine_ls_restrained_S_all 1.001
_refine_ls_R_factor_all 0.0889
_refine_ls_R_factor_gt 0.0428
_refine_ls_shift/su_max 0.001
_refine_ls_shift/su_mean 0.000
_refine_ls_structure_factor_coef Fsqd
_refine_ls_weighting_details 'calc w=1/[\s^2^(Fo^2^)+(0.0436P)^2^+0.0000P] where P=(Fo^2^+2Fc^2^)/3'
_refine_ls_weighting_scheme calc
_refine_ls_wR_factor_gt 0.0907
_refine_ls_wR_factor_ref 0.1036
_reflns_number_gt 3295
_reflns_number_total 5304
_reflns_threshold_expression >2sigma(I)
_cod_data_source_file ja6b03178_si_002.cif
_cod_data_source_block ts06
_cod_depositor_comments
;
The following automatic conversions were performed:

data item '_symmetry_cell_setting' value 'Monoclinic' was changed to
'monoclinic' in accordance with the
/home/saulius/struct/COD-crude-data/automatic-downloads/DataCite-retrospective/ACS/depositions/lib/dictionaries/cif_core.dic
dictionary named 'cif_core.dic' version 2.4.2 last updated on
2011-04-26.

Automatic conversion script
Id: cif_fix_values 6909 2019-04-08 15:41:33Z antanas 
;
_cod_original_sg_symbol_H-M C2/c
_cod_database_code 4130417

loop_
_symmetry_equiv_pos_as_xyz
'x, y, z'
'-x, y, -z+1/2'
'x+1/2, y+1/2, z'
'-x+1/2, y+1/2, -z+1/2'
'-x, -y, -z'
'x, -y, z-1/2'
'-x+1/2, -y+1/2, -z'
'x+1/2, -y+1/2, z-1/2'

loop_
_atom_site_label
_atom_site_type_symbol
_atom_site_fract_x
_atom_site_fract_y
_atom_site_fract_z
_atom_site_U_iso_or_equiv
_atom_site_adp_type
_atom_site_occupancy
_atom_site_symmetry_multiplicity
_atom_site_calc_flag
_atom_site_refinement_flags
Fe1 Fe 0.5000 0.51235(3) -0.2500 0.03019(13) Uani 1 2 d S
P1 P 0.62201(2) 0.51391(4) -0.16982(3) 0.03056(14) Uani 1 1 d .
O1 O 0.5000 0.30318(14) -0.2500 0.0591(7) Uani 1 2 d S
C1 C 0.5000 0.3863(2) -0.2500 0.0379(7) Uani 1 2 d S
O2 O 0.49504(8) 0.61308(12) -0.11325(11) 0.0551(5) Uani 1 1 d .
C2 C 0.49714(10) 0.57353(14) -0.16773(15) 0.0377(5) Uani 1 1 d .
C11 C 0.66567(10) 0.42559(14) -0.08195(14) 0.0372(5) Uani 1 1 d .
H11A H 0.6586 0.3611 -0.1077 0.045 Uiso 1 1 calc R
H11B H 0.7195 0.4384 -0.0461 0.045 Uiso 1 1 calc R
C12 C 0.63575(12) 0.42518(15) -0.02311(15) 0.0445(6) Uani 1 1 d .
H12A H 0.6472 0.4876 0.0070 0.053 Uiso 1 1 calc R
H12B H 0.5812 0.4189 -0.0597 0.053 Uiso 1 1 calc R
C13 C 0.66655(13) 0.34565(16) 0.04484(16) 0.0498(6) Uani 1 1 d .
H13A H 0.7206 0.3547 0.0847 0.060 Uiso 1 1 calc R
H13B H 0.6440 0.3506 0.0795 0.060 Uiso 1 1 calc R
C14 C 0.65180(13) 0.24615(15) 0.00489(17) 0.0468(6) Uani 1 1 d .
H14A H 0.6883 0.2329 -0.0109 0.056 Uiso 1 1 calc R
H14B H 0.6020 0.2455 -0.0492 0.056 Uiso 1 1 calc R
C15 C 0.65594(13) 0.16610(17) 0.06403(17) 0.0532(7) Uani 1 1 d .
H15A H 0.6564 0.1039 0.0385 0.064 Uiso 1 1 calc R
H15B H 0.7033 0.1719 0.1209 0.064 Uiso 1 1 calc R
C17 C 0.59328(13) 0.16525(17) 0.07910(16) 0.0511(6) Uani 1 1 d .
H17A H 0.5935 0.2265 0.1064 0.061 Uiso 1 1 calc R
H17B H 0.6020 0.1131 0.1201 0.061 Uiso 1 1 calc R
C18 C 0.51750(13) 0.15135(18) -0.00387(16) 0.0508(6) Uani 1 1 d .
H18A H 0.5072 0.2062 -0.0431 0.061 Uiso 1 1 calc R
H18B H 0.5185 0.0927 -0.0335 0.061 Uiso 1 1 calc R
C19 C 0.45524(13) 0.14297(17) 0.01193(17) 0.0506(6) Uani 1 1 d .
H19A H 0.4537 0.2022 0.0405 0.061 Uiso 1 1 calc R
H19B H 0.4662 0.0891 0.0522 0.061 Uiso 1 1 calc R
C20 C 0.37926(13) 0.12700(17) -0.07053(17) 0.0532(7) Uani 1 1 d .
H20A H 0.3426 0.1189 -0.0542 0.064 Uiso 1 1 calc R
H20B H 0.3805 0.0666 -0.0979 0.064 Uiso 1 1 calc R
C21 C 0.35266(13) 0.20768(16) -0.13809(17) 0.0493(6) Uani 1 1 d .
H21A H 0.3865 0.2115 -0.1589 0.059 Uiso 1 1 calc R
H21B H 0.3029 0.1911 -0.1884 0.059 Uiso 1 1 calc R
C22 C 0.34891(13) 0.30489(16) -0.10457(16) 0.0484(6) Uani 1 1 d .
H22A H 0.3997 0.3249 -0.0589 0.058 Uiso 1 1 calc R
H22B H 0.3199 0.2993 -0.0774 0.058 Uiso 1 1 calc R
C23 C 0.31423(12) 0.38250(16) -0.17404(16) 0.0449(6) Uani 1 1 d .
H23A H 0.2633 0.3628 -0.2195 0.054 Uiso 1 1 calc R
H23B H 0.3107 0.4423 -0.1475 0.054 Uiso 1 1 calc R
C24 C 0.35730(11) 0.40273(15) -0.21626(15) 0.0393(5) Uani 1 1 d .
H24A H 0.3528 0.3470 -0.2521 0.047 Uiso 1 1 calc R
H24B H 0.4103 0.4104 -0.1703 0.047 Uiso 1 1 calc R
C25 C 0.33090(10) 0.49206(14) -0.27315(14) 0.0360(5) Uani 1 1 d .
H25A H 0.3384 0.5483 -0.2364 0.043 Uiso 1 1 calc R
H25B H 0.2771 0.4861 -0.3166 0.043 Uiso 1 1 calc R
C31 C 0.66314(10) 0.62679(14) -0.11293(14) 0.0365(5) Uani 1 1 d .
H31A H 0.6516 0.6357 -0.0679 0.044 Uiso 1 1 calc R
H31B H 0.7176 0.6223 -0.0831 0.044 Uiso 1 1 calc R
C32 C 0.63635(11) 0.71444(14) -0.17197(15) 0.0411(5) Uani 1 1 d .
H32A H 0.6583 0.7131 -0.2075 0.049 Uiso 1 1 calc R
H32B H 0.5819 0.7105 -0.2121 0.049 Uiso 1 1 calc R
C33 C 0.65568(11) 0.80922(14) -0.12376(15) 0.0383(5) Uani 1 1 d .
H33A H 0.6369 0.8091 -0.0850 0.046 Uiso 1 1 calc R
H33B H 0.7102 0.8160 -0.0871 0.046 Uiso 1 1 calc R
C34 C 0.62321(12) 0.89438(14) -0.18482(15) 0.0415(5) Uani 1 1 d .
H34A H 0.6441 0.8959 -0.2214 0.050 Uiso 1 1 calc R
H34B H 0.5691 0.8851 -0.2238 0.050 Uiso 1 1 calc R
C35 C 0.63750(13) 0.99047(14) -0.13957(16) 0.0474(6) Uani 1 1 d .
H35A H 0.6915 0.9989 -0.0991 0.057 Uiso 1 1 calc R
H35B H 0.6149 0.9901 -0.1048 0.057 Uiso 1 1 calc R
C36 C 0.60698(14) 1.07505(15) -0.20177(17) 0.0544(7) Uani 1 1 d .
H36A H 0.6185 1.1345 -0.1673 0.065 Uiso 1 1 calc R
H36B H 0.6331 1.0784 -0.2325 0.065 Uiso 1 1 calc R
C37 C 0.52410(14) 1.07231(15) -0.26909(16) 0.0512(6) Uani 1 1 d .
H37A H 0.5127 1.0142 -0.3051 0.061 Uiso 1 1 calc R
H37B H 0.5107 1.1285 -0.3077 0.061 Uiso 1 1 calc R

loop_
_atom_site_aniso_label
_atom_site_aniso_U_11
_atom_site_aniso_U_22
_atom_site_aniso_U_33
_atom_site_aniso_U_23
_atom_site_aniso_U_13
_atom_site_aniso_U_12
Fe1 0.0248(2) 0.0271(2) 0.0302(3) 0.000 0.00939(18) 0.000
P1 0.0257(3) 0.0294(3) 0.0281(3) 0.0012(2) 0.0090(2) 0.0008(2)
O1 0.0562(14) 0.0293(12) 0.082(2) 0.000 0.0315(14) 0.000
C1 0.0322(15) 0.0360(17) 0.039(2) 0.000 0.0153(14) 0.000
O2 0.0503(9) 0.0592(10) 0.0455(11) -0.0144(9) 0.0192(9) 0.0071(8)
C2 0.0278(10) 0.0349(11) 0.0381(14) -0.0034(10) 0.0098(10) 0.0025(9)
C11 0.0312(10) 0.0357(11) 0.0351(13) 0.0058(9) 0.0117(10) 0.0054(9)
C12 0.0543(14) 0.0409(12) 0.0367(15) 0.0052(10) 0.0238(12) 0.0071(10)
C13 0.0554(14) 0.0506(14) 0.0381(15) 0.0080(11) 0.0221(12) 0.0023(11)
C14 0.0468(13) 0.0483(13) 0.0496(16) 0.0085(12) 0.0289(12) 0.0073(11)
C15 0.0543(14) 0.0533(14) 0.0535(17) 0.0129(13) 0.0302(14) 0.0120(12)
C17 0.0599(15) 0.0516(14) 0.0449(16) 0.0114(12) 0.0304(13) 0.0063(12)
C18 0.0594(15) 0.0534(14) 0.0458(16) 0.0067(12) 0.0326(13) 0.0040(12)
C19 0.0604(15) 0.0444(13) 0.0535(17) 0.0076(12) 0.0352(14) -0.0017(11)
C20 0.0618(16) 0.0479(13) 0.0572(18) 0.0056(12) 0.0370(14) -0.0039(12)
C21 0.0503(13) 0.0547(14) 0.0454(16) -0.0063(12) 0.0275(12) -0.0083(11)
C22 0.0511(14) 0.0603(15) 0.0418(16) 0.0005(12) 0.0304(12) 0.0013(11)
C23 0.0449(12) 0.0545(14) 0.0417(15) -0.0008(11) 0.0276(12) 0.0029(11)
C24 0.0360(11) 0.0439(12) 0.0386(14) 0.0008(10) 0.0207(10) 0.0008(10)
C25 0.0290(10) 0.0387(11) 0.0349(13) -0.0023(10) 0.0139(9) -0.0019(9)
C31 0.0274(10) 0.0360(11) 0.0330(13) -0.0029(9) 0.0079(9) -0.0034(8)
C32 0.0432(12) 0.0351(11) 0.0371(14) -0.0027(10) 0.0166(11) -0.0053(9)
C33 0.0377(11) 0.0380(11) 0.0369(14) -0.0047(10) 0.0188(10) -0.0062(9)
C34 0.0462(13) 0.0369(12) 0.0405(15) -0.0067(10) 0.0230(11) -0.0072(10)
C35 0.0556(14) 0.0368(12) 0.0419(15) -0.0057(11) 0.0213(12) -0.0078(10)
C36 0.0820(18) 0.0313(12) 0.0532(17) -0.0032(11) 0.0388(15) -0.0108(12)
C37 0.0838(18) 0.0319(11) 0.0403(15) 0.0023(11) 0.0352(14) 0.0015(12)

loop_
_atom_type_symbol
_atom_type_description
_atom_type_scat_dispersion_real
_atom_type_scat_dispersion_imag
_atom_type_scat_source
C C 0.0033 0.0016 'International Tables Vol C Tables 4.2.6.8 and 6.1.1.4'
H H 0.0000 0.0000 'International Tables Vol C Tables 4.2.6.8 and 6.1.1.4'
O O 0.0106 0.0060 'International Tables Vol C Tables 4.2.6.8 and 6.1.1.4'
P P 0.1023 0.0942 'International Tables Vol C Tables 4.2.6.8 and 6.1.1.4'
Fe Fe 0.3463 0.8444 'International Tables Vol C Tables 4.2.6.8 and 6.1.1.4'

loop_
_geom_angle_atom_site_label_1
_geom_angle_atom_site_label_2
_geom_angle_atom_site_label_3
_geom_angle
_geom_angle_site_symmetry_1
_geom_angle_site_symmetry_3
C1 Fe1 C2 118.99(7) . 2_654
C1 Fe1 C2 118.99(7) . .
C2 Fe1 C2 122.02(14) 2_654 .
C1 Fe1 P1 90.565(17) . .
C2 Fe1 P1 89.13(6) 2_654 .
C2 Fe1 P1 90.32(6) . .
C1 Fe1 P1 90.565(17) . 2_654
C2 Fe1 P1 90.32(6) 2_654 2_654
C2 Fe1 P1 89.13(6) . 2_654
P1 Fe1 P1 178.87(3) . 2_654
C31 P1 C11 102.71(10) . .
C31 P1 C25 102.86(10) . 2_654
C11 P1 C25 102.20(9) . 2_654
C31 P1 Fe1 114.88(7) . .
C11 P1 Fe1 115.89(7) . .
C25 P1 Fe1 116.33(7) 2_654 .
O1 C1 Fe1 180.000(1) . .
O2 C2 Fe1 179.3(2) . .
C12 C11 P1 114.36(14) . .
C13 C12 C11 114.64(18) . .
C14 C13 C12 112.8(2) . .
C13 C14 C15 114.2(2) . .
C17 C15 C14 114.85(19) . .
C15 C17 C18 113.2(2) . .
C19 C18 C17 113.3(2) . .
C18 C19 C20 113.8(2) . .
C19 C20 C21 114.95(19) . .
C22 C21 C20 114.2(2) . .
C21 C22 C23 114.2(2) . .
C24 C23 C22 113.61(17) . .
C23 C24 C25 113.37(17) . .
C24 C25 P1 114.24(14) . 2_654
C32 C31 P1 114.02(15) . .
C33 C32 C31 114.07(18) . .
C34 C33 C32 112.47(18) . .
C35 C34 C33 114.42(19) . .
C34 C35 C36 113.6(2) . .
C37 C36 C35 115.32(18) . .
C36 C37 C37 114.4(3) . 2_654

loop_
_geom_bond_atom_site_label_1
_geom_bond_atom_site_label_2
_geom_bond_distance
_geom_bond_site_symmetry_2
Fe1 C1 1.761(3) .
Fe1 C2 1.764(2) 2_654
Fe1 C2 1.764(2) .
Fe1 P1 2.2056(5) .
Fe1 P1 2.2056(5) 2_654
P1 C31 1.8329(19) .
P1 C11 1.834(2) .
P1 C25 1.834(2) 2_654
O1 C1 1.162(3) .
O2 C2 1.164(3) .
C11 C12 1.527(3) .
C12 C13 1.527(3) .
C13 C14 1.523(3) .
C14 C15 1.527(3) .
C15 C17 1.516(3) .
C17 C18 1.523(3) .
C18 C19 1.520(3) .
C19 C20 1.526(3) .
C20 C21 1.538(3) .
C21 C22 1.511(3) .
C22 C23 1.525(3) .
C23 C24 1.522(3) .
C24 C25 1.526(3) .
C25 P1 1.834(2) 2_654
C31 C32 1.526(3) .
C32 C33 1.520(3) .
C33 C34 1.520(3) .
C34 C35 1.520(3) .
C35 C36 1.522(3) .
C36 C37 1.522(3) .
C37 C37 1.534(5) 2_654

loop_
_geom_torsion_atom_site_label_1
_geom_torsion_atom_site_label_2
_geom_torsion_atom_site_label_3
_geom_torsion_atom_site_label_4
_geom_torsion
_geom_torsion_site_symmetry_1
_geom_torsion_site_symmetry_4
C1 Fe1 P1 C31 -160.78(8) . .
C2 Fe1 P1 C31 80.24(11) 2_654 .
C2 Fe1 P1 C31 -41.78(11) . .
P1 Fe1 P1 C31 19.23(9) 2_654 .
C1 Fe1 P1 C11 -41.14(8) . .
C2 Fe1 P1 C11 -160.12(11) 2_654 .
C2 Fe1 P1 C11 77.86(11) . .
P1 Fe1 P1 C11 138.87(8) 2_654 .
C1 Fe1 P1 C25 79.01(7) . 2_654
C2 Fe1 P1 C25 -39.97(10) 2_654 2_654
C2 Fe1 P1 C25 -162.00(10) . 2_654
P1 Fe1 P1 C25 -100.99(8) 2_654 2_654
C2 Fe1 C1 O1 0(100) 2_654 .
C2 Fe1 C1 O1 0(100) . .
P1 Fe1 C1 O1 0(100) . .
P1 Fe1 C1 O1 0(100) 2_654 .
C1 Fe1 C2 O2 -16(20) . .
C2 Fe1 C2 O2 164(100) 2_654 .
P1 Fe1 C2 O2 -107(20) . .
P1 Fe1 C2 O2 74(20) 2_654 .
C31 P1 C11 C12 74.90(17) . .
C25 P1 C11 C12 -178.71(15) 2_654 .
Fe1 P1 C11 C12 -51.17(18) . .
P1 C11 C12 C13 174.47(15) . .
C11 C12 C13 C14 -58.3(3) . .
C12 C13 C14 C15 -159.3(2) . .
C13 C14 C15 C17 70.3(3) . .
C14 C15 C17 C18 61.3(3) . .
C15 C17 C18 C19 175.7(2) . .
C17 C18 C19 C20 -178.82(19) . .
C18 C19 C20 C21 -61.3(3) . .
C19 C20 C21 C22 -57.6(3) . .
C20 C21 C22 C23 -173.32(19) . .
C21 C22 C23 C24 -62.6(3) . .
C22 C23 C24 C25 -169.37(19) . .
C23 C24 C25 P1 -176.38(15) . 2_654
C11 P1 C31 C32 179.64(15) . .
C25 P1 C31 C32 73.76(17) 2_654 .
Fe1 P1 C31 C32 -53.63(17) . .
P1 C31 C32 C33 166.38(15) . .
C31 C32 C33 C34 -175.75(18) . .
C32 C33 C34 C35 176.82(19) . .
C33 C34 C35 C36 177.87(19) . .
C34 C35 C36 C37 58.2(3) . .
C35 C36 C37 C37 61.3(2) . 2_654
